data_7245814
loop_
_publ_author_name
'Hunter, L. R.'
'Sellars, J. D.'
'Probert, M. R.'

_publ_section_title
;
 A reversible pressure-induced bond rearrangement of flexible lanthanide
 2,5-bis(allyloxy)terephthalate coordination polymer networks
;
_journal_name_full CrystEngComm
_journal_paper_doi 10.1039/D2CE00499B
_journal_year 2022
_chemical_formula_moiety 'C24 H34 N3 O11 Pr'
_chemical_formula_sum 'C24 H34 N3 O11 Pr'
_chemical_formula_weight 681.45
_space_group_crystal_system triclinic
_space_group_IT_number 2
_space_group_name_Hall '-P 1'
_space_group_name_H-M_alt 'P -1'
_atom_sites_solution_hydrogens geom
_atom_sites_solution_primary dual
_audit_creation_date 2022-06-16
_audit_creation_method
;
Olex2 1.3
(compiled 2020.12.01 svn.r5f60950 for OlexSys, GUI svn.r6408)
;
_audit_update_record
;
2022-06-17 deposited with the CCDC.	2022-11-09 downloaded from the CCDC.
;
_cell_angle_alpha 109.747(3)
_cell_angle_beta 95.520(2)
_cell_angle_gamma 96.847(2)
_cell_formula_units_Z 2
_cell_length_a 9.8826(9)
_cell_length_b 11.1554(10)
_cell_length_c 13.9347(12)
_cell_measurement_reflns_used 9917
_cell_measurement_temperature 150.00
_cell_measurement_theta_max 72.38
_cell_measurement_theta_min 5.277
_cell_volume 1420.2(2)
_computing_cell_refinement 'SAINT V8.38A (?, 2016)'
_computing_data_reduction 'SAINT V8.38A (?, 2016)'
_computing_molecular_graphics 'Olex2 1.3 (Dolomanov et al., 2009)'
_computing_publication_material 'Olex2 1.3 (Dolomanov et al., 2009)'
_computing_structure_refinement 'XL  (Sheldrick, 2008)'
_computing_structure_solution 'SHELXT  (Sheldrick, 2015)'
_diffrn_ambient_temperature 150.0
_diffrn_measured_fraction_theta_full 0.988
_diffrn_measured_fraction_theta_max 0.988
_diffrn_measurement_device_type 'Bruker APEX-II CCD'
_diffrn_measurement_method '\f and \w scans'
_diffrn_radiation_type CuK\a
_diffrn_radiation_wavelength 1.54178
_diffrn_reflns_av_R_equivalents 0.0548
_diffrn_reflns_av_unetI/netI 0.0232
_diffrn_reflns_Laue_measured_fraction_full 0.988
_diffrn_reflns_Laue_measured_fraction_max 0.988
_diffrn_reflns_limit_h_max 11
_diffrn_reflns_limit_h_min -11
_diffrn_reflns_limit_k_max 13
_diffrn_reflns_limit_k_min -13
_diffrn_reflns_limit_l_max 16
_diffrn_reflns_limit_l_min -16
_diffrn_reflns_number 58828
_diffrn_reflns_point_group_measured_fraction_full 0.988
_diffrn_reflns_point_group_measured_fraction_max 0.988
_diffrn_reflns_theta_full 66.594
_diffrn_reflns_theta_max 66.594
_diffrn_reflns_theta_min 5.277
_diffrn_source_current 1.0
_diffrn_source_power 0.05
_diffrn_source_voltage 50.0
_diffrn_standards_number 0
_exptl_absorpt_coefficient_mu 13.694
_exptl_absorpt_correction_T_max 0.1946
_exptl_absorpt_correction_T_min 0.0292
_exptl_absorpt_correction_type multi-scan
_exptl_absorpt_process_details
;
SADABS-2016/2 (Bruker,2016) was used for absorption correction.
wR2(int) was 0.1380 before and 0.0870 after correction.
The Ratio of minimum to maximum transmission is 0.1501.
The \l/2 correction factor is Not present.
;
_exptl_crystal_colour colourless
_exptl_crystal_colour_primary colourless
_exptl_crystal_density_diffrn 1.594
_exptl_crystal_description plate
_exptl_crystal_F_000 692
_exptl_crystal_size_max 0.1
_exptl_crystal_size_mid 0.06
_exptl_crystal_size_min 0.03
_refine_diff_density_max 1.701
_refine_diff_density_min -1.467
_refine_diff_density_rms 0.098
_refine_ls_extinction_coef 0.00096(18)
_refine_ls_extinction_expression Fc^*^=kFc[1+0.001xFc^2^\l^3^/sin(2\q)]^-1/4^
_refine_ls_extinction_method 'SHELXL-2018/3 (Sheldrick 2018)'
_refine_ls_goodness_of_fit_ref 1.044
_refine_ls_hydrogen_treatment constr
_refine_ls_matrix_type full
_refine_ls_number_parameters 376
_refine_ls_number_reflns 4970
_refine_ls_number_restraints 296
_refine_ls_restrained_S_all 1.018
_refine_ls_R_factor_all 0.0307
_refine_ls_R_factor_gt 0.0306
_refine_ls_shift/su_max 0.000
_refine_ls_shift/su_mean 0.000
_refine_ls_structure_factor_coef Fsqd
_refine_ls_weighting_details 'w=1/[\s^2^(Fo^2^)+(0.0581P)^2^+1.7123P] where P=(Fo^2^+2Fc^2^)/3'
_refine_ls_weighting_scheme calc
_refine_ls_wR_factor_gt 0.0818
_refine_ls_wR_factor_ref 0.0819
_reflns_Friedel_coverage 0.000
_reflns_number_gt 4933
_reflns_number_total 4970
_reflns_threshold_expression 'I > 2\s(I)'
_cod_data_source_file d2ce00499b2.cif
_cod_data_source_block lrh_022_r35
_cod_database_code 7245814
_shelx_shelxl_version_number 2018/3
_shelx_space_group_comment
;
The symmetry employed for this shelxl refinement is uniquely defined
by the following loop, which should always be used as a source of
symmetry information in preference to the above space-group names.
They are only intended as comments.
;
_shelx_estimated_absorpt_t_max 0.684
_shelx_estimated_absorpt_t_min 0.341
_olex2_refinement_description
;
1. Fixed Uiso
 At 1.2 times of:
  All C(H) groups, All C(H,H) groups
 At 1.5 times of:
  All C(H,H,H) groups
2. Restrained distances
 C16-C17 \\sim C16-C17A
 with sigma of 0.02
 C17-C16A \\sim C17A-C16A
 with sigma of 0.02
 N2-C16A \\sim N2-C16
 with sigma of 0.02
3. Uiso/Uaniso restraints and constraints
C17A \\sim C17: within 2A with sigma of 0.04 and sigma for terminal atoms of
0.08 within 2A
C16A \\sim C16: within 2A with sigma of 0.04 and sigma for terminal atoms of
0.08 within 2A
4. Rigid body (RIGU) restrains
 All non-hydrogen atoms
 with sigma for 1-2 distances of 0.004 and sigma for 1-3 distances of 0.004
5. Others
 Fixed Sof: C16(0.71604) H16A(0.71604) H16B(0.71604) C17(0.71604)
 H17A(0.71604) H17B(0.71604) H17C(0.71604) C16A(0.28396) H16C(0.28396)
 H16D(0.28396) C17A(0.28396) H17D(0.28396) H17E(0.28396) H17F(0.28396)
6.a Secondary CH2 refined with riding coordinates:
 C5(H5A,H5B), C21(H21A,H21B), C12(H12A,H12B), C18(H18A,H18B), C23(H23A,H23B),
 C16(H16A,H16B), C16A(H16C,H16D)
6.b Aromatic/amide H refined with riding coordinates:
 C10(H10), C3(H3), C20(H20), C15(H15), C6(H6), C13(H13)
6.c X=CH2 refined with riding coordinates:
 C7(H7A,H7B), C14(H14A,H14B)
6.d Idealised Me refined as rotating group:
 C22(H22A,H22B,H22C), C19(H19A,H19B,H19C), C24(H24A,H24B,H24C), C17(H17A,H17B,
 H17C), C17A(H17D,H17E,H17F)
;
_olex2_submission_special_instructions 'No special instructions were received'

loop_
_space_group_symop_operation_xyz
'x, y, z'
'-x, -y, -z'

loop_
_atom_site_label
_atom_site_type_symbol
_atom_site_fract_x
_atom_site_fract_y
_atom_site_fract_z
_atom_site_U_iso_or_equiv
_atom_site_adp_type
_atom_site_occupancy
_atom_site_site_symmetry_order
_atom_site_calc_flag
_atom_site_refinement_flags_posn
_atom_site_refinement_flags_adp
_atom_site_refinement_flags_occupancy
_atom_site_disorder_assembly
_atom_site_disorder_group
Pr1 Pr 0.47995(2) 0.56669(2) 0.65325(2) 0.02031(10) Uani 1 1 d . . . . .
O2 O 0.3532(2) 0.4354(2) 0.47781(18) 0.0243(5) Uani 1 1 d . . . . .
O1 O 0.4185(2) 0.7144(2) 0.56758(18) 0.0270(5) Uani 1 1 d . . . . .
O8 O 0.4586(3) 0.6491(2) 0.40426(18) 0.0308(5) Uani 1 1 d . . . . .
O6 O 0.2706(3) 0.6402(3) 0.7128(2) 0.0371(6) Uani 1 1 d . . . . .
O9 O 0.2572(2) 0.4239(3) 0.32430(18) 0.0338(6) Uani 1 1 d . . . . .
O10 O 0.3199(3) 0.8211(2) 0.3360(2) 0.0354(6) Uani 1 1 d . . . . .
O3 O 0.3897(3) 0.4404(3) 0.7594(2) 0.0427(7) Uani 1 1 d . . . . .
O11 O 0.1172(3) 0.2951(3) 0.5194(2) 0.0407(6) Uani 1 1 d . . . . .
O5 O 0.6085(4) 0.8023(3) 0.7539(2) 0.0520(8) Uani 1 1 d . . . . .
N3 N 0.0991(3) 0.7503(3) 0.7653(2) 0.0339(7) Uani 1 1 d . . . . .
O4 O 0.5746(3) 0.6818(4) 0.8444(2) 0.0508(8) Uani 1 1 d . . . . .
C9 C 0.1185(3) 0.4673(3) 0.4581(2) 0.0253(7) Uani 1 1 d . . . . .
C8 C 0.2493(3) 0.4390(3) 0.4162(3) 0.0259(7) Uani 1 1 d . . . . .
C2 C 0.4683(4) 0.8717(3) 0.4923(3) 0.0254(7) Uani 1 1 d . . . . .
N2 N 0.4070(4) 0.3136(4) 0.8560(3) 0.0477(9) Uani 1 1 d D . . . .
C10 C 0.0591(4) 0.5673(3) 0.4429(3) 0.0288(7) Uani 1 1 d . . . . .
H10 H 0.099098 0.612481 0.403051 0.035 Uiso 1 1 calc R U . . .
C3 C 0.4431(4) 1.0398(3) 0.4233(3) 0.0265(7) Uani 1 1 d . . . . .
H3 H 0.405256 1.066921 0.370243 0.032 Uiso 1 1 calc R U . . .
C1 C 0.4447(3) 0.7331(3) 0.4872(3) 0.0237(6) Uani 1 1 d . . . . .
N1 N 0.6303(4) 0.7873(4) 0.8391(3) 0.0480(9) Uani 1 1 d . . . . .
C4 C 0.4093(4) 0.9118(3) 0.4157(3) 0.0265(7) Uani 1 1 d . . . . .
C11 C 0.0584(3) 0.3981(3) 0.5146(3) 0.0284(7) Uani 1 1 d . . . . .
C20 C 0.1965(4) 0.7209(4) 0.7084(3) 0.0356(8) Uani 1 1 d . . . . .
H20 H 0.211288 0.763814 0.661007 0.043 Uiso 1 1 calc R U . . .
C15 C 0.4516(4) 0.3706(4) 0.7937(3) 0.0341(8) Uani 1 1 d . . . . .
H15 H 0.539206 0.356655 0.773462 0.041 Uiso 1 1 calc R U . . .
C5 C 0.2305(4) 0.8669(4) 0.2746(3) 0.0321(8) Uani 1 1 d . . . . .
H5A H 0.284766 0.910782 0.236305 0.039 Uiso 1 1 calc R U . . .
H5B H 0.179282 0.929535 0.319022 0.039 Uiso 1 1 calc R U . . .
O7 O 0.7024(5) 0.8706(4) 0.9132(3) 0.0876(14) Uani 1 1 d . . . . .
C21 C 0.0082(5) 0.8411(4) 0.7547(4) 0.0465(10) Uani 1 1 d . . . . .
H21A H -0.088173 0.795594 0.736026 0.056 Uiso 1 1 calc R U . . .
H21B H 0.031171 0.869784 0.697427 0.056 Uiso 1 1 calc R U . . .
C12 C 0.0898(4) 0.2468(4) 0.5987(3) 0.0380(8) Uani 1 1 d . . . . .
H12A H -0.006426 0.201536 0.584825 0.046 Uiso 1 1 calc R U . . .
H12B H 0.103283 0.318332 0.666039 0.046 Uiso 1 1 calc R U . . .
C7 C 0.1303(4) 0.6331(4) 0.1912(3) 0.0391(8) Uani 1 1 d . . . . .
H7A H 0.195857 0.610286 0.233704 0.047 Uiso 1 1 calc R U . . .
H7B H 0.063131 0.568045 0.141684 0.047 Uiso 1 1 calc R U . . .
C6 C 0.1325(4) 0.7540(4) 0.2010(3) 0.0368(8) Uani 1 1 d . . . . .
H6 H 0.064711 0.771735 0.156716 0.044 Uiso 1 1 calc R U . . .
C13 C 0.1878(5) 0.1556(4) 0.5999(3) 0.0416(9) Uani 1 1 d . . . . .
H13 H 0.282687 0.184585 0.601618 0.050 Uiso 1 1 calc R U . . .
C18 C 0.4927(5) 0.2382(5) 0.8976(4) 0.0519(12) Uani 1 1 d . . . . .
H18A H 0.493086 0.265734 0.973046 0.062 Uiso 1 1 calc R U . . .
H18B H 0.588666 0.256553 0.885223 0.062 Uiso 1 1 calc R U . . .
C23 C 0.0703(6) 0.6817(5) 0.8342(4) 0.0602(13) Uani 1 1 d . . . . .
H23A H 0.075087 0.589089 0.799805 0.072 Uiso 1 1 calc R U . . .
H23B H -0.024010 0.688872 0.851389 0.072 Uiso 1 1 calc R U . . .
C22 C 0.0180(5) 0.9566(5) 0.8493(5) 0.0685(17) Uani 1 1 d . . . . .
H22A H -0.047780 1.011224 0.837792 0.103 Uiso 1 1 calc R U . . .
H22B H 0.111587 1.005439 0.865949 0.103 Uiso 1 1 calc R U . . .
H22C H -0.003509 0.929187 0.906748 0.103 Uiso 1 1 calc R U . . .
C16 C 0.2627(6) 0.3167(5) 0.8794(5) 0.0365(11) Uani 0.716 1 d D U P A 2
H16A H 0.226461 0.235880 0.889628 0.044 Uiso 0.716 1 calc R U P A 2
H16B H 0.202877 0.323863 0.821060 0.044 Uiso 0.716 1 calc R U P A 2
C19 C 0.4417(6) 0.0946(6) 0.8494(5) 0.0683(15) Uani 1 1 d . . . . .
H19A H 0.440826 0.066819 0.774669 0.102 Uiso 1 1 calc R U . . .
H19B H 0.348200 0.075378 0.864131 0.102 Uiso 1 1 calc R U . . .
H19C H 0.502987 0.048388 0.878201 0.102 Uiso 1 1 calc R U . . .
C14 C 0.1525(6) 0.0391(5) 0.5989(5) 0.0591(13) Uani 1 1 d . . . . .
H14A H 0.058482 0.007004 0.597175 0.071 Uiso 1 1 calc R U . . .
H14B H 0.220631 -0.013931 0.599765 0.071 Uiso 1 1 calc R U . . .
C24 C 0.1733(10) 0.7367(11) 0.9322(5) 0.122(4) Uani 1 1 d . . . . .
H24A H 0.266978 0.736130 0.914744 0.183 Uiso 1 1 calc R U . . .
H24B H 0.158130 0.683975 0.975181 0.183 Uiso 1 1 calc R U . . .
H24C H 0.161372 0.825467 0.970113 0.183 Uiso 1 1 calc R U . . .
C17 C 0.2624(12) 0.4300(12) 0.9750(6) 0.087(3) Uani 0.716 1 d . U P A 2
H17A H 0.333662 0.430347 1.029167 0.131 Uiso 0.716 1 calc R U P A 2
H17B H 0.172099 0.423986 0.998095 0.131 Uiso 0.716 1 calc R U P A 2
H17C H 0.281312 0.509829 0.960373 0.131 Uiso 0.716 1 calc R U P A 2
C16A C 0.3488(19) 0.4083(17) 0.9469(12) 0.054(4) Uani 0.284 1 d D U P A 1
H16C H 0.406813 0.425224 1.013563 0.065 Uiso 0.284 1 calc R U P A 1
H16D H 0.342754 0.491235 0.936770 0.065 Uiso 0.284 1 calc R U P A 1
C17A C 0.215(2) 0.340(2) 0.943(2) 0.073(6) Uani 0.284 1 d . U P A 1
H17D H 0.173397 0.295864 0.870616 0.110 Uiso 0.284 1 calc R U P A 1
H17E H 0.157058 0.401562 0.978192 0.110 Uiso 0.284 1 calc R U P A 1
H17F H 0.223187 0.276840 0.976502 0.110 Uiso 0.284 1 calc R U P A 1

loop_
_atom_site_aniso_label
_atom_site_aniso_U_11
_atom_site_aniso_U_22
_atom_site_aniso_U_33
_atom_site_aniso_U_23
_atom_site_aniso_U_13
_atom_site_aniso_U_12
Pr1 0.02452(13) 0.01833(13) 0.02279(13) 0.00983(8) 0.00751(7) 0.01048(7)
O2 0.0212(11) 0.0232(11) 0.0308(12) 0.0105(10) 0.0051(9) 0.0079(9)
O1 0.0360(13) 0.0222(11) 0.0292(12) 0.0132(10) 0.0102(10) 0.0130(9)
O8 0.0481(14) 0.0232(12) 0.0270(11) 0.0121(10) 0.0079(10) 0.0168(10)
O6 0.0391(14) 0.0408(15) 0.0441(15) 0.0214(12) 0.0190(12) 0.0251(12)
O9 0.0273(12) 0.0477(15) 0.0267(12) 0.0107(11) 0.0057(9) 0.0131(11)
O10 0.0451(15) 0.0228(12) 0.0374(13) 0.0116(11) -0.0079(11) 0.0094(10)
O3 0.0547(17) 0.0428(15) 0.0496(16) 0.0305(13) 0.0242(13) 0.0253(13)
O11 0.0450(15) 0.0443(15) 0.0530(16) 0.0314(14) 0.0244(13) 0.0282(12)
O5 0.069(2) 0.0298(14) 0.0507(17) 0.0104(13) -0.0073(15) 0.0098(14)
N3 0.0345(16) 0.0345(16) 0.0406(17) 0.0170(14) 0.0131(13) 0.0187(13)
O4 0.0523(18) 0.064(2) 0.0303(14) 0.0123(14) 0.0087(13) 0.0003(15)
C9 0.0203(15) 0.0306(17) 0.0237(15) 0.0073(13) 0.0014(12) 0.0074(13)
C8 0.0247(16) 0.0242(16) 0.0305(16) 0.0096(14) 0.0055(13) 0.0099(13)
C2 0.0339(17) 0.0191(15) 0.0290(16) 0.0122(13) 0.0094(13) 0.0119(13)
N2 0.058(2) 0.056(2) 0.057(2) 0.0403(19) 0.0314(18) 0.0327(18)
C10 0.0295(17) 0.0315(18) 0.0298(17) 0.0139(14) 0.0075(14) 0.0105(14)
C3 0.0367(18) 0.0214(15) 0.0270(16) 0.0123(13) 0.0054(13) 0.0143(13)
C1 0.0249(16) 0.0203(15) 0.0298(16) 0.0117(13) 0.0040(13) 0.0098(12)
N1 0.050(2) 0.045(2) 0.0350(18) -0.0028(16) 0.0047(15) 0.0088(16)
C4 0.0334(18) 0.0216(16) 0.0287(16) 0.0122(13) 0.0043(13) 0.0110(13)
C11 0.0274(16) 0.0309(17) 0.0308(17) 0.0127(14) 0.0059(13) 0.0131(13)
C20 0.043(2) 0.0355(19) 0.0356(19) 0.0166(16) 0.0119(16) 0.0183(16)
C15 0.0371(19) 0.0361(19) 0.0378(19) 0.0207(16) 0.0109(15) 0.0124(16)
C5 0.0364(19) 0.0286(18) 0.0349(18) 0.0151(15) -0.0013(15) 0.0125(14)
O7 0.091(3) 0.082(3) 0.050(2) -0.010(2) -0.009(2) -0.019(2)
C21 0.046(2) 0.049(2) 0.054(2) 0.021(2) 0.0130(19) 0.0296(19)
C12 0.043(2) 0.039(2) 0.045(2) 0.0250(18) 0.0167(17) 0.0183(17)
C7 0.045(2) 0.0355(19) 0.0342(19) 0.0099(16) 0.0055(16) 0.0058(16)
C6 0.039(2) 0.041(2) 0.0343(19) 0.0154(16) 0.0037(15) 0.0126(16)
C13 0.044(2) 0.046(2) 0.048(2) 0.0259(19) 0.0140(18) 0.0219(18)
C18 0.066(3) 0.063(3) 0.055(3) 0.043(2) 0.026(2) 0.039(2)
C23 0.071(3) 0.067(3) 0.077(3) 0.048(3) 0.051(3) 0.045(3)
C22 0.058(3) 0.036(2) 0.100(5) 0.004(3) 0.008(3) 0.022(2)
C16 0.041(3) 0.036(3) 0.043(3) 0.021(3) 0.015(3) 0.016(2)
C19 0.070(4) 0.067(3) 0.092(4) 0.045(3) 0.032(3) 0.033(3)
C14 0.055(3) 0.055(3) 0.091(4) 0.044(3) 0.025(3) 0.029(2)
C24 0.148(7) 0.212(10) 0.057(3) 0.074(5) 0.040(4) 0.123(7)
C17 0.085(6) 0.113(8) 0.048(4) -0.006(5) 0.001(4) 0.068(7)
C16A 0.061(9) 0.068(10) 0.053(8) 0.035(7) 0.026(7) 0.028(7)
C17A 0.057(10) 0.068(13) 0.091(17) 0.014(12) 0.034(10) 0.024(9)

loop_
_atom_type_symbol
_atom_type_description
_atom_type_scat_dispersion_real
_atom_type_scat_dispersion_imag
_atom_type_scat_source
C C 0.0181 0.0091 'International Tables Vol C Tables 4.2.6.8 and 6.1.1.4'
H H 0.0000 0.0000 'International Tables Vol C Tables 4.2.6.8 and 6.1.1.4'
N N 0.0311 0.0180 'International Tables Vol C Tables 4.2.6.8 and 6.1.1.4'
O O 0.0492 0.0322 'International Tables Vol C Tables 4.2.6.8 and 6.1.1.4'
Pr Pr -2.4164 10.2820 'International Tables Vol C Tables 4.2.6.8 and 6.1.1.4'

loop_
_geom_angle_atom_site_label_1
_geom_angle_atom_site_label_2
_geom_angle_atom_site_label_3
_geom_angle
_geom_angle_site_symmetry_1
_geom_angle_site_symmetry_3
_geom_angle_publ_flag
O2 Pr1 O2 72.20(8) . 2_666 ?
O2 Pr1 O9 115.95(8) . 2_666 ?
O2 Pr1 O3 101.61(9) . . ?
O2 Pr1 O5 84.96(10) 2_666 . ?
O2 Pr1 O5 138.77(9) . . ?
O2 Pr1 O4 169.77(9) . . ?
O1 Pr1 O2 72.30(7) . 2_666 ?
O1 Pr1 O2 71.93(8) . . ?
O1 Pr1 O8 134.64(8) . 2_666 ?
O1 Pr1 O9 109.53(8) . 2_666 ?
O1 Pr1 O3 142.76(8) . . ?
O1 Pr1 O5 68.55(9) . . ?
O1 Pr1 O4 112.88(10) . . ?
O8 Pr1 O2 69.51(8) 2_666 . ?
O8 Pr1 O2 73.91(8) 2_666 2_666 ?
O8 Pr1 O9 68.71(9) 2_666 2_666 ?
O8 Pr1 O3 69.21(9) 2_666 . ?
O8 Pr1 O5 136.57(10) 2_666 . ?
O8 Pr1 O4 109.22(10) 2_666 . ?
O6 Pr1 O2 91.65(9) . . ?
O6 Pr1 O2 144.52(8) . 2_666 ?
O6 Pr1 O1 72.69(8) . . ?
O6 Pr1 O8 130.60(9) . 2_666 ?
O6 Pr1 O9 151.91(9) . 2_666 ?
O6 Pr1 O3 70.87(9) . . ?
O6 Pr1 O5 87.60(10) . . ?
O6 Pr1 O4 81.60(10) . . ?
O9 Pr1 O2 50.92(7) 2_666 2_666 ?
O9 Pr1 O5 68.50(10) 2_666 . ?
O3 Pr1 O2 142.21(8) . 2_666 ?
O3 Pr1 O9 106.16(9) . 2_666 ?
O3 Pr1 O5 116.84(10) . . ?
O3 Pr1 O4 68.97(11) . . ?
O4 Pr1 O2 117.59(9) . 2_666 ?
O4 Pr1 O9 71.70(9) . 2_666 ?
O4 Pr1 O5 49.08(11) . . ?
Pr1 O2 Pr1 107.80(8) . 2_666 ?
C8 O2 Pr1 138.7(2) . . ?
C8 O2 Pr1 92.84(19) . 2_666 ?
C1 O1 Pr1 135.1(2) . . ?
C1 O8 Pr1 137.8(2) . 2_666 ?
C20 O6 Pr1 140.0(3) . . ?
C8 O9 Pr1 93.89(19) . 2_666 ?
C4 O10 C5 117.2(3) . . ?
C15 O3 Pr1 126.7(3) . . ?
C11 O11 C12 118.3(3) . . ?
N1 O5 Pr1 95.4(2) . . ?
C20 N3 C21 122.6(3) . . ?
C20 N3 C23 119.0(3) . . ?
C23 N3 C21 118.1(3) . . ?
N1 O4 Pr1 98.1(2) . . ?
C10 C9 C8 118.5(3) . . ?
C10 C9 C11 120.1(3) . . ?
C11 C9 C8 121.3(3) . . ?
O2 C8 Pr1 61.16(16) . 2_666 ?
O2 C8 C9 118.6(3) . . ?
O9 C8 Pr1 61.04(17) . 2_666 ?
O9 C8 O2 121.6(3) . . ?
O9 C8 C9 119.8(3) . . ?
C9 C8 Pr1 169.8(2) . 2_666 ?
C3 C2 C1 117.0(3) 2_676 . ?
C3 C2 C4 119.9(3) 2_676 . ?
C4 C2 C1 123.0(3) . . ?
C15 N2 C18 121.4(4) . . ?
C15 N2 C16 119.8(4) . . ?
C15 N2 C16A 111.7(7) . . ?
C18 N2 C16 118.6(4) . . ?
C18 N2 C16A 108.3(7) . . ?
C9 C10 H10 119.7 . . ?
C9 C10 C11 120.6(3) . 2_566 ?
C11 C10 H10 119.7 2_566 . ?
C2 C3 H3 119.7 2_676 . ?
C2 C3 C4 120.7(3) 2_676 . ?
C4 C3 H3 119.7 . . ?
O1 C1 C2 116.8(3) . . ?
O8 C1 O1 126.5(3) . . ?
O8 C1 C2 116.6(3) . . ?
O5 N1 Pr1 60.1(2) . . ?
O5 N1 O4 117.0(3) . . ?
O4 N1 Pr1 57.29(19) . . ?
O7 N1 Pr1 173.6(4) . . ?
O7 N1 O5 121.3(5) . . ?
O7 N1 O4 121.7(4) . . ?
O10 C4 C2 117.2(3) . . ?
O10 C4 C3 123.4(3) . . ?
C3 C4 C2 119.4(3) . . ?
O11 C11 C9 116.4(3) . . ?
O11 C11 C10 124.2(3) . 2_566 ?
C10 C11 C9 119.3(3) 2_566 . ?
O6 C20 N3 123.8(4) . . ?
O6 C20 H20 118.1 . . ?
N3 C20 H20 118.1 . . ?
O3 C15 N2 125.7(4) . . ?
O3 C15 H15 117.1 . . ?
N2 C15 H15 117.1 . . ?
O10 C5 H5A 110.1 . . ?
O10 C5 H5B 110.1 . . ?
O10 C5 C6 108.1(3) . . ?
H5A C5 H5B 108.4 . . ?
C6 C5 H5A 110.1 . . ?
C6 C5 H5B 110.1 . . ?
N3 C21 H21A 108.8 . . ?
N3 C21 H21B 108.8 . . ?
N3 C21 C22 113.8(4) . . ?
H21A C21 H21B 107.7 . . ?
C22 C21 H21A 108.8 . . ?
C22 C21 H21B 108.8 . . ?
O11 C12 H12A 110.3 . . ?
O11 C12 H12B 110.3 . . ?
O11 C12 C13 106.9(3) . . ?
H12A C12 H12B 108.6 . . ?
C13 C12 H12A 110.3 . . ?
C13 C12 H12B 110.3 . . ?
H7A C7 H7B 120.0 . . ?
C6 C7 H7A 120.0 . . ?
C6 C7 H7B 120.0 . . ?
C5 C6 H6 116.7 . . ?
C7 C6 C5 126.6(4) . . ?
C7 C6 H6 116.7 . . ?
C12 C13 H13 117.8 . . ?
C14 C13 C12 124.5(4) . . ?
C14 C13 H13 117.8 . . ?
N2 C18 H18A 109.1 . . ?
N2 C18 H18B 109.1 . . ?
N2 C18 C19 112.4(5) . . ?
H18A C18 H18B 107.9 . . ?
C19 C18 H18A 109.1 . . ?
C19 C18 H18B 109.1 . . ?
N3 C23 H23A 109.6 . . ?
N3 C23 H23B 109.6 . . ?
N3 C23 C24 110.4(6) . . ?
H23A C23 H23B 108.1 . . ?
C24 C23 H23A 109.6 . . ?
C24 C23 H23B 109.6 . . ?
C21 C22 H22A 109.5 . . ?
C21 C22 H22B 109.5 . . ?
C21 C22 H22C 109.5 . . ?
H22A C22 H22B 109.5 . . ?
H22A C22 H22C 109.5 . . ?
H22B C22 H22C 109.5 . . ?
N2 C16 H16A 109.9 . . ?
N2 C16 H16B 109.9 . . ?
N2 C16 C17 108.9(6) . . ?
H16A C16 H16B 108.3 . . ?
C17 C16 H16A 109.9 . . ?
C17 C16 H16B 109.9 . . ?
C18 C19 H19A 109.5 . . ?
C18 C19 H19B 109.5 . . ?
C18 C19 H19C 109.5 . . ?
H19A C19 H19B 109.5 . . ?
H19A C19 H19C 109.5 . . ?
H19B C19 H19C 109.5 . . ?
C13 C14 H14A 120.0 . . ?
C13 C14 H14B 120.0 . . ?
H14A C14 H14B 120.0 . . ?
C23 C24 H24A 109.5 . . ?
C23 C24 H24B 109.5 . . ?
C23 C24 H24C 109.5 . . ?
H24A C24 H24B 109.5 . . ?
H24A C24 H24C 109.5 . . ?
H24B C24 H24C 109.5 . . ?
C16 C17 H17A 109.5 . . ?
C16 C17 H17B 109.5 . . ?
C16 C17 H17C 109.5 . . ?
H17A C17 H17B 109.5 . . ?
H17A C17 H17C 109.5 . . ?
H17B C17 H17C 109.5 . . ?
N2 C16A H16C 111.2 . . ?
N2 C16A H16D 111.2 . . ?
H16C C16A H16D 109.1 . . ?
C17A C16A N2 103.1(15) . . ?
C17A C16A H16C 111.2 . . ?
C17A C16A H16D 111.2 . . ?
C16A C17A H17D 109.5 . . ?
C16A C17A H17E 109.5 . . ?
C16A C17A H17F 109.5 . . ?
H17D C17A H17E 109.5 . . ?
H17D C17A H17F 109.5 . . ?
H17E C17A H17F 109.5 . . ?

loop_
_geom_bond_atom_site_label_1
_geom_bond_atom_site_label_2
_geom_bond_distance
_geom_bond_site_symmetry_2
_geom_bond_publ_flag
Pr1 O2 2.499(2) . ?
Pr1 O2 2.572(2) 2_666 ?
Pr1 O1 2.437(2) . ?
Pr1 O8 2.438(2) 2_666 ?
Pr1 O6 2.432(2) . ?
Pr1 O9 2.571(2) 2_666 ?
Pr1 O3 2.515(3) . ?
Pr1 O5 2.619(3) . ?
Pr1 O4 2.557(3) . ?
O2 C8 1.287(4) . ?
O1 C1 1.251(4) . ?
O8 C1 1.250(4) . ?
O6 C20 1.239(5) . ?
O9 C8 1.246(4) . ?
O10 C4 1.370(4) . ?
O10 C5 1.426(4) . ?
O3 C15 1.233(5) . ?
O11 C11 1.366(4) . ?
O11 C12 1.418(5) . ?
O5 N1 1.256(5) . ?
N3 C20 1.307(5) . ?
N3 C21 1.465(5) . ?
N3 C23 1.445(6) . ?
O4 N1 1.266(5) . ?
C9 C8 1.493(5) . ?
C9 C10 1.387(5) . ?
C9 C11 1.400(5) . ?
C2 C3 1.391(5) 2_676 ?
C2 C1 1.511(4) . ?
C2 C4 1.395(5) . ?
N2 C15 1.315(5) . ?
N2 C18 1.472(5) . ?
N2 C16 1.495(6) . ?
N2 C16A 1.560(14) . ?
C10 H10 0.9500 . ?
C10 C11 1.391(5) 2_566 ?
C3 H3 0.9500 . ?
C3 C4 1.392(5) . ?
N1 O7 1.220(5) . ?
C20 H20 0.9500 . ?
C15 H15 0.9500 . ?
C5 H5A 0.9900 . ?
C5 H5B 0.9900 . ?
C5 C6 1.491(5) . ?
C21 H21A 0.9900 . ?
C21 H21B 0.9900 . ?
C21 C22 1.485(7) . ?
C12 H12A 0.9900 . ?
C12 H12B 0.9900 . ?
C12 C13 1.489(5) . ?
C7 H7A 0.9500 . ?
C7 H7B 0.9500 . ?
C7 C6 1.306(6) . ?
C6 H6 0.9500 . ?
C13 H13 0.9500 . ?
C13 C14 1.299(7) . ?
C18 H18A 0.9900 . ?
C18 H18B 0.9900 . ?
C18 C19 1.513(8) . ?
C23 H23A 0.9900 . ?
C23 H23B 0.9900 . ?
C23 C24 1.515(10) . ?
C22 H22A 0.9800 . ?
C22 H22B 0.9800 . ?
C22 H22C 0.9800 . ?
C16 H16A 0.9900 . ?
C16 H16B 0.9900 . ?
C16 C17 1.495(10) . ?
C19 H19A 0.9800 . ?
C19 H19B 0.9800 . ?
C19 H19C 0.9800 . ?
C14 H14A 0.9500 . ?
C14 H14B 0.9500 . ?
C24 H24A 0.9800 . ?
C24 H24B 0.9800 . ?
C24 H24C 0.9800 . ?
C17 H17A 0.9800 . ?
C17 H17B 0.9800 . ?
C17 H17C 0.9800 . ?
C16A H16C 0.9900 . ?
C16A H16D 0.9900 . ?
C16A C17A 1.43(3) . ?
C17A H17D 0.9800 . ?
C17A H17E 0.9800 . ?
C17A H17F 0.9800 . ?

loop_
_geom_torsion_atom_site_label_1
_geom_torsion_atom_site_label_2
_geom_torsion_atom_site_label_3
_geom_torsion_atom_site_label_4
_geom_torsion
_geom_torsion_site_symmetry_1
_geom_torsion_site_symmetry_2
_geom_torsion_site_symmetry_3
_geom_torsion_site_symmetry_4
_geom_torsion_publ_flag
Pr1 O2 C8 Pr1 121.3(3) . . . 2_666 ?
Pr1 O2 C8 O9 130.5(3) . . . . ?
Pr1 O2 C8 O9 9.1(3) 2_666 . . . ?
Pr1 O2 C8 C9 -47.1(5) . . . . ?
Pr1 O2 C8 C9 -168.4(3) 2_666 . . . ?
Pr1 O1 C1 O8 35.2(5) . . . . ?
Pr1 O1 C1 C2 -141.9(2) . . . . ?
Pr1 O8 C1 O1 -24.3(6) 2_666 . . . ?
Pr1 O8 C1 C2 152.7(2) 2_666 . . . ?
Pr1 O6 C20 N3 -168.0(3) . . . . ?
Pr1 O9 C8 O2 -9.1(3) 2_666 . . . ?
Pr1 O9 C8 C9 168.4(3) 2_666 . . . ?
Pr1 O3 C15 N2 174.1(3) . . . . ?
Pr1 O5 N1 O4 -6.9(4) . . . . ?
Pr1 O5 N1 O7 172.7(4) . . . . ?
Pr1 O4 N1 O5 7.1(4) . . . . ?
Pr1 O4 N1 O7 -172.5(4) . . . . ?
O10 C5 C6 C7 -2.0(6) . . . . ?
O11 C12 C13 C14 -129.8(5) . . . . ?
C8 C9 C10 C11 -176.4(3) . . . 2_566 ?
C8 C9 C11 O11 -6.9(5) . . . . ?
C8 C9 C11 C10 176.3(3) . . . 2_566 ?
C2 C3 C4 O10 178.2(3) 2_676 . . . ?
C2 C3 C4 C2 -1.9(6) 2_676 . . . ?
C10 C9 C8 Pr1 40.8(15) . . . 2_666 ?
C10 C9 C8 O2 126.4(3) . . . . ?
C10 C9 C8 O9 -51.2(5) . . . . ?
C10 C9 C11 O11 175.2(3) . . . . ?
C10 C9 C11 C10 -1.5(6) . . . 2_566 ?
C3 C2 C1 O1 47.4(4) 2_676 . . . ?
C3 C2 C1 O8 -129.9(3) 2_676 . . . ?
C3 C2 C4 O10 -178.2(3) 2_676 . . . ?
C3 C2 C4 C3 1.8(6) 2_676 . . . ?
C1 C2 C4 O10 3.9(5) . . . . ?
C1 C2 C4 C3 -176.0(3) . . . . ?
C4 O10 C5 C6 -173.7(3) . . . . ?
C4 C2 C1 O1 -134.7(3) . . . . ?
C4 C2 C1 O8 48.0(5) . . . . ?
C11 O11 C12 C13 -168.3(3) . . . . ?
C11 C9 C8 Pr1 -137.1(12) . . . 2_666 ?
C11 C9 C8 O2 -51.5(5) . . . . ?
C11 C9 C8 O9 130.9(4) . . . . ?
C11 C9 C10 C11 1.5(6) . . . 2_566 ?
C20 N3 C21 C22 -118.8(5) . . . . ?
C20 N3 C23 C24 80.5(5) . . . . ?
C15 N2 C18 C19 -107.8(5) . . . . ?
C15 N2 C16 C17 -92.7(7) . . . . ?
C15 N2 C16A C17A 127.5(14) . . . . ?
C5 O10 C4 C2 162.5(3) . . . . ?
C5 O10 C4 C3 -17.6(5) . . . . ?
C21 N3 C20 O6 -176.7(4) . . . . ?
C21 N3 C23 C24 -105.5(5) . . . . ?
C12 O11 C11 C9 161.1(3) . . . . ?
C12 O11 C11 C10 -22.4(5) . . . 2_566 ?
C18 N2 C15 O3 -176.3(4) . . . . ?
C18 N2 C16 C17 91.8(7) . . . . ?
C18 N2 C16A C17A -96.2(15) . . . . ?
C23 N3 C20 O6 -3.0(7) . . . . ?
C23 N3 C21 C22 67.4(6) . . . . ?
C16 N2 C15 O3 8.3(7) . . . . ?
C16 N2 C18 C19 67.7(6) . . . . ?
C16A N2 C15 O3 -46.5(10) . . . . ?
C16A N2 C18 C19 121.0(8) . . . . ?
